data_4118835
loop_
_publ_author_name
'Masaki Horie'
'Yuji Suzaki'
'Daisuke Hashizume'
'Tomoko Abe'
'Tiendi Wu'
'Takafumi Sassa'
'Takuya Hosokai'
'Kohtaro Osakada'

_publ_section_title
;
 Thermally-Induced Phase Transition of Pseudorotaxane Crystals: Changes in
 Conformation and Interaction of the Molecules and Optical Properties of
 the Crystals
;
_journal_name_full 'Journal of the American Chemical Society'
_journal_page_first 17932
_journal_page_last 17944
_journal_paper_doi 10.1021/ja304406c
_journal_volume 134
_journal_year 2012
_chemical_formula_moiety 'C43 H54 As0.70 F6 Fe N O8 P0.30 '
_chemical_formula_sum 'C43 H54 As0.7 F6 Fe N O8 P0.3'
_chemical_formula_weight 944.48
_space_group_IT_number 2
_symmetry_cell_setting triclinic
_symmetry_Int_Tables_number 2
_symmetry_space_group_name_Hall '-P 1'
_symmetry_space_group_name_H-M 'P -1'
_cell_angle_alpha 86.904(4)
_cell_angle_beta 77.795(4)
_cell_angle_gamma 88.815(5)
_cell_formula_units_Z 2
_cell_length_a 10.1942(12)
_cell_length_b 11.1306(15)
_cell_length_c 19.424(2)
_cell_measurement_reflns_used 5341
_cell_measurement_temperature 113.1
_cell_measurement_theta_max 27.5
_cell_measurement_theta_min 3.1
_cell_volume 2150.9(4)
_computing_cell_refinement CrystalClear
_computing_data_collection CrystalClear
_computing_data_reduction CrystalStructure
_computing_publication_material 'CrystalStructure 3.8'
_computing_structure_refinement CRYSTALS
_computing_structure_solution SIR97
_diffrn_detector_area_resol_mean 7.31
_diffrn_measured_fraction_theta_full 0.920
_diffrn_measured_fraction_theta_max 0.920
_diffrn_measurement_device_type 'Rigaku Saturn'
_diffrn_measurement_method \w
_diffrn_radiation_type 'Mo K\a'
_diffrn_radiation_wavelength 0.71070
_diffrn_reflns_av_R_equivalents 0.029
_diffrn_reflns_limit_h_max 13
_diffrn_reflns_limit_h_min -13
_diffrn_reflns_limit_k_max 12
_diffrn_reflns_limit_k_min -14
_diffrn_reflns_limit_l_max 25
_diffrn_reflns_limit_l_min -25
_diffrn_reflns_number 15939
_diffrn_reflns_theta_full 27.48
_diffrn_reflns_theta_max 27.48
_exptl_absorpt_coefficient_mu 0.975
_exptl_absorpt_correction_T_max 0.823
_exptl_absorpt_correction_T_min 0.741
_exptl_absorpt_correction_type multi-scan
_exptl_absorpt_process_details 'Jacobson, R. (1998) Private communication'
_exptl_crystal_colour orange
_exptl_crystal_density_diffrn 1.458
_exptl_crystal_description prism
_exptl_crystal_F_000 981.20
_exptl_crystal_size_max 0.20
_exptl_crystal_size_mid 0.20
_exptl_crystal_size_min 0.20
_refine_diff_density_max 3.70
_refine_diff_density_min -1.56
_refine_ls_extinction_method none
_refine_ls_goodness_of_fit_ref 1.238
_refine_ls_hydrogen_treatment refall
_refine_ls_number_parameters 599
_refine_ls_number_reflns 7002
_refine_ls_R_factor_gt 0.0763
_refine_ls_shift/su_max 0.0000
_refine_ls_structure_factor_coef F
_refine_ls_weighting_details 'w = 1/[0.0010Fo^2^ + 3.0000\s(Fo^2^) + 0.5000]'
_refine_ls_weighting_scheme calc
_refine_ls_wR_factor_ref 0.0868
_reflns_number_gt 6946
_reflns_number_total 9082
_reflns_threshold_expression F^2^>2.0\s(F^2^)
_cod_data_source_file ja304406c_si_005.cif
_cod_data_source_block '__abe365a'
_cod_original_cell_volume 2150.9(5)
_cod_original_formula_sum 'C43 H54 As0.70 F6 Fe N O8 P0.30 '
_cod_database_code 4118835

loop_
_symmetry_equiv_pos_site_id
_symmetry_equiv_pos_as_xyz
1 +X,+Y,+Z
2 -X,-Y,-Z

loop_
_atom_site_label
_atom_site_type_symbol
_atom_site_fract_x
_atom_site_fract_y
_atom_site_fract_z
_atom_site_U_iso_or_equiv
_atom_site_adp_type
_atom_site_occupancy
_atom_site_symmetry_multiplicity
_atom_site_calc_flag
_atom_site_refinement_flags
As(1) As 0.05662(2) 0.76352(2) 0.25462(2) 0.0604(4) Uani 0.70 1 d P
Fe(1) Fe 0.68315(5) 0.13054(5) 0.06877(2) 0.02828(13) Uani 1.00 1 d .
P(1) P 0.05662(2) 0.76352(2) 0.25462(2) -0.0173(5) Uani 0.30 1 d P
F(1) F -0.0144(2) 0.8737(2) 0.21439(14) 0.0565(7) Uani 1.00 1 d .
F(2) F -0.0946(2) 0.7126(2) 0.29401(13) 0.0494(6) Uani 1.00 1 d .
F(3) F 0.0582(2) 0.6766(2) 0.18824(13) 0.0510(7) Uani 1.00 1 d .
F(4) F 0.2070(2) 0.8158(2) 0.21623(13) 0.0461(6) Uani 1.00 1 d .
F(5) F 0.0540(2) 0.8509(2) 0.32199(12) 0.0573(7) Uani 1.00 1 d .
F(6) F 0.1269(2) 0.6534(2) 0.29543(14) 0.0572(7) Uani 1.00 1 d .
O(1) O 0.8102(2) 0.1202(2) 0.36733(13) 0.0317(6) Uani 1.00 1 d .
O(2) O 0.5829(2) -0.0230(2) 0.35756(12) 0.0295(6) Uani 1.00 1 d .
O(3) O 0.3552(2) 0.0729(2) 0.32450(13) 0.0297(6) Uani 1.00 1 d .
O(4) O 0.2321(2) 0.2056(2) 0.21934(13) 0.0311(6) Uani 1.00 1 d .
O(5) O 0.3140(2) 0.4019(2) 0.14867(14) 0.0395(7) Uani 1.00 1 d .
O(6) O 0.5425(2) 0.5470(2) 0.15248(18) 0.0562(9) Uani 1.00 1 d .
O(7) O 0.7756(2) 0.4541(2) 0.19173(15) 0.0408(7) Uani 1.00 1 d .
O(8) O 0.8957(2) 0.3151(2) 0.29612(12) 0.0299(6) Uani 1.00 1 d .
N(1) N 0.5916(2) 0.2323(2) 0.28805(13) 0.0242(6) Uani 1.00 1 d .
C(1) C 0.7805(4) 0.2766(3) 0.0149(2) 0.0464(11) Uani 1.00 1 d .
C(2) C 0.7974(4) 0.1779(4) -0.02873(19) 0.0456(11) Uani 1.00 1 d .
C(3) C 0.6689(4) 0.1389(4) -0.03478(19) 0.0476(11) Uani 1.00 1 d .
C(4) C 0.5735(4) 0.2160(4) 0.00480(19) 0.0470(11) Uani 1.00 1 d .
C(5) C 0.6406(4) 0.3001(3) 0.03534(19) 0.0440(11) Uani 1.00 1 d .
C(6) C 0.7618(3) 0.0908(3) 0.15590(17) 0.0289(8) Uani 1.00 1 d .
C(7) C 0.7686(3) -0.0111(3) 0.11596(18) 0.0321(9) Uani 1.00 1 d .
C(8) C 0.6371(3) -0.0396(3) 0.10987(19) 0.0372(9) Uani 1.00 1 d .
C(9) C 0.5473(3) 0.0458(3) 0.14610(17) 0.0305(8) Uani 1.00 1 d .
C(10) C 0.6237(3) 0.1289(3) 0.17521(16) 0.0244(7) Uani 1.00 1 d .
C(11) C 0.5700(3) 0.2368(2) 0.21362(16) 0.0251(7) Uani 1.00 1 d .
C(12) C 0.5181(3) 0.3329(3) 0.32749(17) 0.0281(8) Uani 1.00 1 d .
C(13) C 0.5569(3) 0.3461(3) 0.39739(17) 0.0264(8) Uani 1.00 1 d .
C(14) C 0.5169(3) 0.2624(3) 0.45270(18) 0.0320(9) Uani 1.00 1 d .
C(15) C 0.5547(3) 0.2752(3) 0.51639(18) 0.0351(9) Uani 1.00 1 d .
C(16) C 0.6322(3) 0.3714(3) 0.52622(18) 0.0314(9) Uani 1.00 1 d .
C(17) C 0.6707(3) 0.4545(3) 0.47074(19) 0.0316(9) Uani 1.00 1 d .
C(18) C 0.6349(3) 0.4418(3) 0.40663(18) 0.0294(8) Uani 1.00 1 d .
C(19) C 0.6727(4) 0.3858(4) 0.5958(2) 0.0440(11) Uani 1.00 1 d .
C(20) C 0.8830(3) 0.1935(3) 0.39971(18) 0.0304(8) Uani 1.00 1 d .
C(21) C 0.9106(3) 0.1705(3) 0.4662(2) 0.0390(10) Uani 1.00 1 d .
C(22) C 0.9869(3) 0.2516(4) 0.4931(2) 0.0462(11) Uani 1.00 1 d .
C(23) C 1.0329(3) 0.3535(4) 0.4548(2) 0.0453(11) Uani 1.00 1 d .
C(24) C 1.0056(3) 0.3786(3) 0.3887(2) 0.0369(10) Uani 1.00 1 d .
C(25) C 0.9300(3) 0.2992(3) 0.36063(18) 0.0300(8) Uani 1.00 1 d .
C(26) C 0.9580(3) 0.4146(3) 0.25124(19) 0.0324(9) Uani 1.00 1 d .
C(27) C 0.9113(3) 0.4159(3) 0.18374(19) 0.0342(9) Uani 1.00 1 d .
C(28) C 0.7608(3) 0.5756(3) 0.1724(2) 0.0488(12) Uani 1.00 1 d .
C(29) C 0.6187(4) 0.6153(3) 0.1839(3) 0.0568(14) Uani 1.00 1 d .
C(30) C 0.4050(3) 0.5885(3) 0.1632(2) 0.0547(13) Uani 1.00 1 d .
C(31) C 0.3399(3) 0.5200(3) 0.1167(2) 0.0477(11) Uani 1.00 1 d .
C(32) C 0.2489(3) 0.3261(3) 0.1147(2) 0.0337(9) Uani 1.00 1 d .
C(33) C 0.2227(3) 0.3464(4) 0.0478(2) 0.0449(11) Uani 1.00 1 d .
C(34) C 0.1545(4) 0.2620(4) 0.0188(2) 0.0487(12) Uani 1.00 1 d .
C(35) C 0.1121(4) 0.1584(4) 0.0568(2) 0.0448(11) Uani 1.00 1 d .
C(36) C 0.1378(3) 0.1347(3) 0.12379(19) 0.0345(9) Uani 1.00 1 d .
C(37) C 0.2041(3) 0.2181(3) 0.15344(18) 0.0295(8) Uani 1.00 1 d .
C(38) C 0.1712(3) 0.1059(3) 0.26357(17) 0.0276(8) Uani 1.00 1 d .
C(39) C 0.2171(3) 0.1099(3) 0.33177(18) 0.0310(8) Uani 1.00 1 d .
C(40) C 0.3683(3) -0.0545(3) 0.3341(2) 0.0341(9) Uani 1.00 1 d .
C(41) C 0.5139(3) -0.0876(3) 0.31545(18) 0.0307(8) Uani 1.00 1 d .
C(42) C 0.7174(3) -0.0665(3) 0.3527(2) 0.0370(9) Uani 1.00 1 d .
C(43) C 0.7815(3) 0.0029(3) 0.4000(2) 0.0373(9) Uani 1.00 1 d .
H(1) H 0.5594 0.1578 0.3109 0.030 Uiso 1.00 1 c R
H(2) H 0.6847 0.2386 0.2873 0.030 Uiso 1.00 1 c R
H(3) H 0.8502 0.3197 0.0278 0.055 Uiso 1.00 1 c R
H(4) H 0.8804 0.1413 -0.0494 0.053 Uiso 1.00 1 c R
H(5) H 0.6509 0.0731 -0.0605 0.058 Uiso 1.00 1 c R
H(6) H 0.4790 0.2108 0.0100 0.056 Uiso 1.00 1 c R
H(7) H 0.5997 0.3615 0.0650 0.051 Uiso 1.00 1 c R
H(8) H 0.8361 0.1297 0.1671 0.035 Uiso 1.00 1 c R
H(9) H 0.8485 -0.0524 0.0953 0.039 Uiso 1.00 1 c R
H(10) H 0.6138 -0.1041 0.0848 0.046 Uiso 1.00 1 c R
H(11) H 0.4526 0.0475 0.1508 0.037 Uiso 1.00 1 c R
H(12) H 0.4764 0.2433 0.2150 0.031 Uiso 1.00 1 c R
H(13) H 0.6139 0.3059 0.1892 0.031 Uiso 1.00 1 c R
H(14) H 0.5376 0.4055 0.2995 0.034 Uiso 1.00 1 c R
H(15) H 0.4245 0.3178 0.3357 0.034 Uiso 1.00 1 c R
H(16) H 0.4625 0.1968 0.4472 0.039 Uiso 1.00 1 c R
H(17) H 0.5293 0.2158 0.5536 0.042 Uiso 1.00 1 c R
H(18) H 0.7232 0.5213 0.4765 0.039 Uiso 1.00 1 c R
H(19) H 0.6641 0.4990 0.3687 0.035 Uiso 1.00 1 c R
H(20) H 0.6060 0.4310 0.6258 0.055 Uiso 1.00 1 c R
H(21) H 0.7558 0.4268 0.5875 0.055 Uiso 1.00 1 c R
H(22) H 0.6822 0.3087 0.6178 0.055 Uiso 1.00 1 c R
H(23) H 0.8780 0.0995 0.4931 0.047 Uiso 1.00 1 c R
H(24) H 1.0064 0.2359 0.5384 0.057 Uiso 1.00 1 c R
H(25) H 1.0849 0.4081 0.4736 0.056 Uiso 1.00 1 c R
H(26) H 1.0388 0.4501 0.3624 0.045 Uiso 1.00 1 c R
H(27) H 0.9330 0.4882 0.2733 0.038 Uiso 1.00 1 c R
H(28) H 1.0528 0.4051 0.2426 0.038 Uiso 1.00 1 c R
H(29) H 0.9186 0.3362 0.1680 0.041 Uiso 1.00 1 c R
H(30) H 0.9663 0.4677 0.1496 0.041 Uiso 1.00 1 c R
H(31) H 0.8077 0.6221 0.1988 0.060 Uiso 1.00 1 c R
H(32) H 0.7987 0.5883 0.1235 0.060 Uiso 1.00 1 c R
H(33) H 0.6144 0.6971 0.1678 0.072 Uiso 1.00 1 c R
H(34) H 0.5826 0.6082 0.2332 0.073 Uiso 1.00 1 c R
H(35) H 0.3609 0.5745 0.2111 0.065 Uiso 1.00 1 c R
H(36) H 0.4021 0.6720 0.1507 0.065 Uiso 1.00 1 c R
H(37) H 0.3979 0.5149 0.0717 0.055 Uiso 1.00 1 c R
H(38) H 0.2581 0.5582 0.1114 0.055 Uiso 1.00 1 c R
H(39) H 0.2531 0.4184 0.0212 0.051 Uiso 1.00 1 c R
H(40) H 0.1363 0.2766 -0.0269 0.058 Uiso 1.00 1 c R
H(41) H 0.0649 0.1010 0.0371 0.054 Uiso 1.00 1 c R
H(42) H 0.1090 0.0615 0.1494 0.041 Uiso 1.00 1 c R
H(43) H 0.0762 0.1130 0.2716 0.033 Uiso 1.00 1 c R
H(44) H 0.1989 0.0323 0.2421 0.033 Uiso 1.00 1 c R
H(45) H 0.1626 0.0585 0.3664 0.037 Uiso 1.00 1 c R
H(46) H 0.2082 0.1902 0.3466 0.037 Uiso 1.00 1 c R
H(47) H 0.3335 -0.0789 0.3820 0.042 Uiso 1.00 1 c R
H(48) H 0.3202 -0.0930 0.3047 0.042 Uiso 1.00 1 c R
H(49) H 0.5480 -0.0657 0.2671 0.037 Uiso 1.00 1 c R
H(50) H 0.5257 -0.1717 0.3234 0.037 Uiso 1.00 1 c R
H(51) H 0.7169 -0.1499 0.3660 0.044 Uiso 1.00 1 c R
H(52) H 0.7667 -0.0541 0.3056 0.043 Uiso 1.00 1 c R
H(53) H 0.8617 -0.0363 0.4071 0.044 Uiso 1.00 1 c R
H(54) H 0.7208 0.0092 0.4441 0.044 Uiso 1.00 1 c R

loop_
_atom_site_aniso_label
_atom_site_aniso_U_11
_atom_site_aniso_U_22
_atom_site_aniso_U_33
_atom_site_aniso_U_12
_atom_site_aniso_U_13
_atom_site_aniso_U_23
As(1) 0.0621(8) 0.0555(9) 0.0652(9) -0.0055(6) -0.0159(6) -0.0065(7)
Fe(1) 0.0332(2) 0.0340(3) 0.0181(2) 0.0065(2) -0.00666(19) -0.0034(2)
P(1) -0.0135(9) -0.0216(10) -0.0169(10) 0.0020(8) 0.0033(8) -0.0004(8)
F(1) 0.0532(13) 0.0458(14) 0.0690(17) 0.0093(11) -0.0147(12) 0.0146(13)
F(2) 0.0399(11) 0.0403(13) 0.0608(15) -0.0075(10) 0.0070(10) -0.0057(11)
F(3) 0.0500(12) 0.0517(15) 0.0527(14) -0.0118(11) -0.0086(11) -0.0197(12)
F(4) 0.0406(11) 0.0405(13) 0.0557(14) -0.0092(9) -0.0035(10) -0.0106(11)
F(5) 0.0745(16) 0.0510(15) 0.0434(13) -0.0217(12) 0.0001(12) -0.0172(12)
F(6) 0.0611(14) 0.0482(15) 0.0669(17) 0.0000(11) -0.0288(13) 0.0154(12)
O(1) 0.0299(11) 0.0308(13) 0.0352(13) -0.0035(9) -0.0105(10) 0.0060(10)
O(2) 0.0253(10) 0.0280(12) 0.0357(13) 0.0030(9) -0.0072(9) -0.0050(10)
O(3) 0.0289(11) 0.0240(12) 0.0370(13) -0.0019(9) -0.0099(10) 0.0038(10)
O(4) 0.0314(11) 0.0294(13) 0.0331(13) -0.0035(9) -0.0104(10) 0.0087(10)
O(5) 0.0360(12) 0.0323(14) 0.0495(16) -0.0045(10) -0.0118(11) 0.0165(12)
O(6) 0.0421(15) 0.0413(17) 0.090(2) 0.0007(12) -0.0261(15) -0.0033(16)
O(7) 0.0319(12) 0.0303(14) 0.0604(18) -0.0049(10) -0.0133(12) 0.0133(12)
O(8) 0.0293(11) 0.0274(12) 0.0340(13) -0.0036(9) -0.0089(9) -0.0000(10)
N(1) 0.0292(12) 0.0244(14) 0.0199(13) 0.0006(10) -0.0067(10) -0.0032(10)
C(1) 0.057(2) 0.048(2) 0.032(2) -0.002(2) -0.0068(18) 0.0122(18)
C(2) 0.051(2) 0.060(2) 0.0212(18) 0.014(2) 0.0003(16) 0.0050(18)
C(3) 0.061(2) 0.064(2) 0.0195(17) 0.020(2) -0.0129(17) -0.0080(18)
C(4) 0.048(2) 0.069(3) 0.0231(18) 0.023(2) -0.0098(16) 0.0032(18)
C(5) 0.065(2) 0.041(2) 0.0231(17) 0.0217(19) -0.0045(17) 0.0015(16)
C(6) 0.0325(16) 0.0315(18) 0.0244(16) 0.0022(14) -0.0100(13) -0.0018(14)
C(7) 0.0401(18) 0.0317(19) 0.0256(16) 0.0100(15) -0.0101(14) -0.0034(14)
C(8) 0.054(2) 0.0303(19) 0.0301(18) 0.0003(16) -0.0149(16) -0.0068(15)
C(9) 0.0324(16) 0.0327(19) 0.0276(17) -0.0049(14) -0.0086(14) -0.0027(14)
C(10) 0.0302(15) 0.0282(17) 0.0154(14) -0.0028(13) -0.0061(12) -0.0008(12)
C(11) 0.0307(15) 0.0274(17) 0.0186(14) -0.0003(13) -0.0080(12) -0.0016(12)
C(12) 0.0339(16) 0.0247(17) 0.0269(16) 0.0050(13) -0.0090(13) -0.0043(13)
C(13) 0.0289(15) 0.0268(17) 0.0239(16) 0.0064(13) -0.0059(12) -0.0056(13)
C(14) 0.0382(17) 0.0313(19) 0.0275(17) -0.0031(14) -0.0081(14) -0.0038(14)
C(15) 0.0441(19) 0.037(2) 0.0231(17) 0.0001(16) -0.0046(15) -0.0004(15)
C(16) 0.0320(16) 0.038(2) 0.0253(17) 0.0101(14) -0.0064(13) -0.0103(15)
C(17) 0.0306(16) 0.0298(19) 0.0369(19) 0.0012(14) -0.0107(14) -0.0113(15)
C(18) 0.0325(16) 0.0286(18) 0.0258(16) 0.0016(13) -0.0036(13) 0.0001(14)
C(19) 0.049(2) 0.055(2) 0.033(2) 0.0073(19) -0.0188(17) -0.0092(18)
C(20) 0.0227(14) 0.038(2) 0.0310(18) 0.0019(13) -0.0060(13) -0.0044(15)
C(21) 0.0328(17) 0.051(2) 0.0323(19) 0.0025(16) -0.0069(15) 0.0027(17)
C(22) 0.0370(19) 0.069(3) 0.036(2) 0.0088(19) -0.0149(17) -0.009(2)
C(23) 0.041(2) 0.053(2) 0.047(2) 0.0028(18) -0.0178(18) -0.017(2)
C(24) 0.0312(16) 0.038(2) 0.044(2) 0.0035(15) -0.0120(15) -0.0096(17)
C(25) 0.0245(14) 0.0352(19) 0.0311(18) 0.0048(13) -0.0072(13) -0.0044(15)
C(26) 0.0264(15) 0.0267(18) 0.042(2) -0.0027(13) -0.0037(14) -0.0001(15)
C(27) 0.0327(16) 0.0289(19) 0.040(2) -0.0035(14) -0.0065(15) 0.0004(16)
C(28) 0.043(2) 0.033(2) 0.075(3) -0.0135(16) -0.025(2) 0.016(2)
C(29) 0.060(2) 0.022(2) 0.099(3) -0.0009(18) -0.042(2) 0.001(2)
C(30) 0.0360(19) 0.028(2) 0.098(3) 0.0069(16) -0.015(2) 0.011(2)
C(31) 0.0308(18) 0.034(2) 0.074(3) 0.0013(16) -0.0052(19) 0.020(2)
C(32) 0.0220(15) 0.038(2) 0.0372(19) 0.0016(14) -0.0012(14) 0.0073(16)
C(33) 0.0350(18) 0.053(2) 0.039(2) 0.0080(18) 0.0019(16) 0.0185(19)
C(34) 0.051(2) 0.066(3) 0.0274(19) 0.003(2) -0.0080(17) 0.0056(19)
C(35) 0.050(2) 0.054(2) 0.032(2) 0.0030(19) -0.0105(17) -0.0081(18)
C(36) 0.0354(17) 0.037(2) 0.0293(18) 0.0060(15) -0.0025(14) -0.0021(15)
C(37) 0.0227(14) 0.0355(19) 0.0283(17) 0.0046(13) -0.0034(13) 0.0063(14)
C(38) 0.0270(15) 0.0259(17) 0.0296(17) -0.0008(13) -0.0062(13) 0.0034(14)
C(39) 0.0283(15) 0.0329(19) 0.0310(18) -0.0014(14) -0.0054(13) 0.0015(15)
C(40) 0.0387(18) 0.0262(18) 0.041(2) -0.0079(14) -0.0177(16) 0.0078(15)
C(41) 0.0423(18) 0.0235(17) 0.0264(17) -0.0000(14) -0.0080(14) -0.0003(13)
C(42) 0.0284(16) 0.0270(19) 0.053(2) 0.0027(14) -0.0053(16) 0.0030(17)
C(43) 0.0286(16) 0.034(2) 0.048(2) 0.0014(14) -0.0109(16) 0.0128(17)

loop_
_atom_type_symbol
_atom_type_description
_atom_type_scat_dispersion_real
_atom_type_scat_dispersion_imag
_atom_type_scat_source
C C 0.003 0.002
;
International Tables for Crystallography
(1992, Vol. C, Tables 4.2.6.8 and 6.1.1.4)
;
H H 0.000 0.000
;
International Tables for Crystallography
(1992, Vol. C, Table 6.1.1.4)
;
N N 0.006 0.003
;
International Tables for Crystallography
(1992, Vol. C, Tables 4.2.6.8 and 6.1.1.4)
;
O O 0.011 0.006
;
International Tables for Crystallography
(1992, Vol. C, Tables 4.2.6.8 and 6.1.1.4)
;
F F 0.017 0.010
;
International Tables for Crystallography
(1992, Vol. C, Tables 4.2.6.8 and 6.1.1.4)
;
Fe Fe 0.346 0.844
;
International Tables for Crystallography
(1992, Vol. C, Tables 4.2.6.8 and 6.1.1.4)
;
P P 0.102 0.094
;
International Tables for Crystallography
(1992, Vol. C, Tables 4.2.6.8 and 6.1.1.4)
;
As As 0.050 2.006
;
International Tables for Crystallography
(1992, Vol. C, Tables 4.2.6.8 and 6.1.1.4)
;

loop_
_geom_angle_atom_site_label_1
_geom_angle_atom_site_label_2
_geom_angle_atom_site_label_3
_geom_angle
_geom_angle_publ_flag
F(1) As(1) F(2) 89.92(11) yes
F(1) As(1) F(3) 90.54(12) yes
F(1) As(1) F(4) 89.92(11) yes
F(1) As(1) F(5) 89.51(12) yes
F(1) As(1) F(6) 179.57(11) yes
F(2) As(1) F(3) 90.19(11) yes
F(2) As(1) F(4) 179.18(12) yes
F(2) As(1) F(5) 89.41(12) yes
F(2) As(1) F(6) 89.78(11) yes
F(3) As(1) F(4) 90.61(11) yes
F(3) As(1) F(5) 179.60(10) yes
F(3) As(1) F(6) 89.77(12) yes
F(4) As(1) F(5) 89.79(12) yes
F(4) As(1) F(6) 90.37(11) yes
F(5) As(1) F(6) 90.19(13) yes
C(1) Fe(1) C(2) 40.25(17) yes
C(1) Fe(1) C(3) 68.37(17) yes
C(1) Fe(1) C(4) 68.10(17) yes
C(1) Fe(1) C(5) 40.81(16) yes
C(1) Fe(1) C(6) 108.54(15) yes
C(1) Fe(1) C(7) 126.52(16) yes
C(1) Fe(1) C(8) 163.24(15) yes
C(1) Fe(1) C(9) 155.01(14) yes
C(1) Fe(1) C(10) 119.97(15) yes
C(2) Fe(1) C(3) 40.56(17) yes
C(2) Fe(1) C(4) 67.80(15) yes
C(2) Fe(1) C(5) 67.97(16) yes
C(2) Fe(1) C(6) 123.54(15) yes
C(2) Fe(1) C(7) 111.13(15) yes
C(2) Fe(1) C(8) 126.83(16) yes
C(2) Fe(1) C(9) 161.43(16) yes
C(2) Fe(1) C(10) 156.96(16) yes
C(3) Fe(1) C(4) 40.58(16) yes
C(3) Fe(1) C(5) 68.32(17) yes
C(3) Fe(1) C(6) 158.75(14) yes
C(3) Fe(1) C(7) 123.80(16) yes
C(3) Fe(1) C(8) 108.50(17) yes
C(3) Fe(1) C(9) 123.06(16) yes
C(3) Fe(1) C(10) 158.94(15) yes
C(4) Fe(1) C(5) 40.29(18) yes
C(4) Fe(1) C(6) 159.62(15) yes
C(4) Fe(1) C(7) 157.75(17) yes
C(4) Fe(1) C(8) 121.01(17) yes
C(4) Fe(1) C(9) 105.15(14) yes
C(4) Fe(1) C(10) 121.41(13) yes
C(5) Fe(1) C(6) 124.01(15) yes
C(5) Fe(1) C(7) 161.66(16) yes
C(5) Fe(1) C(8) 154.92(16) yes
C(5) Fe(1) C(9) 118.55(14) yes
C(5) Fe(1) C(10) 104.53(13) yes
C(6) Fe(1) C(7) 39.99(14) yes
C(6) Fe(1) C(8) 68.03(15) yes
C(6) Fe(1) C(9) 68.97(13) yes
C(6) Fe(1) C(10) 41.39(12) yes
C(7) Fe(1) C(8) 40.46(15) yes
C(7) Fe(1) C(9) 68.50(13) yes
C(7) Fe(1) C(10) 68.82(13) yes
C(8) Fe(1) C(9) 40.76(13) yes
C(8) Fe(1) C(10) 69.11(14) yes
C(9) Fe(1) C(10) 41.47(14) yes
F(1) P(1) F(2) 89.92(11) yes
F(1) P(1) F(3) 90.54(12) yes
F(1) P(1) F(4) 89.92(11) yes
F(1) P(1) F(5) 89.51(12) yes
F(1) P(1) F(6) 179.57(11) yes
F(2) P(1) F(3) 90.19(11) yes
F(2) P(1) F(4) 179.18(12) yes
F(2) P(1) F(5) 89.41(12) yes
F(2) P(1) F(6) 89.78(11) yes
F(3) P(1) F(4) 90.61(11) yes
F(3) P(1) F(5) 179.60(10) yes
F(3) P(1) F(6) 89.77(12) yes
F(4) P(1) F(5) 89.79(12) yes
F(4) P(1) F(6) 90.37(11) yes
F(5) P(1) F(6) 90.19(13) yes
As(1) F(1) P(1) 0.000(16) yes
As(1) F(2) P(1) 0.000(18) yes
As(1) F(3) P(1) 0.0000 yes
As(1) F(4) P(1) 0.000(18) yes
As(1) F(5) P(1) 0.0000 yes
As(1) F(6) P(1) 0.000(16) yes
C(20) O(1) C(43) 116.1(2) yes
C(41) O(2) C(42) 111.7(2) yes
C(39) O(3) C(40) 111.8(2) yes
C(37) O(4) C(38) 116.4(2) yes
C(31) O(5) C(32) 116.4(3) yes
C(29) O(6) C(30) 112.5(3) yes
C(27) O(7) C(28) 113.6(2) yes
C(25) O(8) C(26) 116.2(2) yes
C(11) N(1) C(12) 110.5(2) yes
Fe(1) C(1) C(2) 70.3(2) yes
Fe(1) C(1) C(5) 69.2(2) yes
C(2) C(1) C(5) 107.6(3) yes
Fe(1) C(2) C(1) 69.5(2) yes
Fe(1) C(2) C(3) 69.5(2) yes
C(1) C(2) C(3) 108.5(3) yes
Fe(1) C(3) C(2) 70.0(2) yes
Fe(1) C(3) C(4) 69.1(2) yes
C(2) C(3) C(4) 106.9(3) yes
Fe(1) C(4) C(3) 70.3(2) yes
Fe(1) C(4) C(5) 70.0(2) yes
C(3) C(4) C(5) 109.0(3) yes
Fe(1) C(5) C(1) 70.0(2) yes
Fe(1) C(5) C(4) 69.7(2) yes
C(1) C(5) C(4) 107.9(3) yes
Fe(1) C(6) C(7) 70.3(2) yes
Fe(1) C(6) C(10) 68.65(19) yes
C(7) C(6) C(10) 108.5(3) yes
Fe(1) C(7) C(6) 69.7(2) yes
Fe(1) C(7) C(8) 69.3(2) yes
C(6) C(7) C(8) 108.5(3) yes
Fe(1) C(8) C(7) 70.2(2) yes
Fe(1) C(8) C(9) 68.93(19) yes
C(7) C(8) C(9) 108.3(3) yes
Fe(1) C(9) C(8) 70.31(18) yes
Fe(1) C(9) C(10) 69.47(17) yes
C(8) C(9) C(10) 108.2(3) yes
Fe(1) C(10) C(6) 69.95(17) yes
Fe(1) C(10) C(9) 69.06(17) yes
Fe(1) C(10) C(11) 123.0(2) yes
C(6) C(10) C(9) 106.5(2) yes
C(6) C(10) C(11) 127.4(3) yes
C(9) C(10) C(11) 125.9(2) yes
N(1) C(11) C(10) 112.7(2) yes
N(1) C(12) C(13) 112.3(2) yes
C(12) C(13) C(14) 120.7(3) yes
C(12) C(13) C(18) 120.2(2) yes
C(14) C(13) C(18) 119.1(3) yes
C(13) C(14) C(15) 120.0(3) yes
C(14) C(15) C(16) 121.3(3) yes
C(15) C(16) C(17) 118.1(3) yes
C(15) C(16) C(19) 121.3(3) yes
C(17) C(16) C(19) 120.6(3) yes
C(16) C(17) C(18) 121.1(3) yes
C(13) C(18) C(17) 120.4(3) yes
O(1) C(20) C(21) 125.3(3) yes
O(1) C(20) C(25) 115.0(3) yes
C(21) C(20) C(25) 119.7(3) yes
C(20) C(21) C(22) 119.9(3) yes
C(21) C(22) C(23) 120.3(4) yes
C(22) C(23) C(24) 120.9(4) yes
C(23) C(24) C(25) 120.1(3) yes
O(8) C(25) C(20) 115.5(3) yes
O(8) C(25) C(24) 125.2(3) yes
C(20) C(25) C(24) 119.3(3) yes
O(8) C(26) C(27) 108.5(2) yes
O(7) C(27) C(26) 112.1(2) yes
O(7) C(28) C(29) 112.9(3) yes
O(6) C(29) C(28) 113.3(3) yes
O(6) C(30) C(31) 106.7(3) yes
O(5) C(31) C(30) 107.6(3) yes
O(5) C(32) C(33) 126.2(3) yes
O(5) C(32) C(37) 114.9(3) yes
C(33) C(32) C(37) 118.9(3) yes
C(32) C(33) C(34) 120.8(3) yes
C(33) C(34) C(35) 119.6(3) yes
C(34) C(35) C(36) 121.0(4) yes
C(35) C(36) C(37) 119.9(3) yes
O(4) C(37) C(32) 115.3(3) yes
O(4) C(37) C(36) 125.0(3) yes
C(32) C(37) C(36) 119.7(3) yes
O(4) C(38) C(39) 106.8(2) yes
O(3) C(39) C(38) 111.8(2) yes
O(3) C(40) C(41) 108.6(2) yes
O(2) C(41) C(40) 108.5(2) yes
O(2) C(42) C(43) 108.5(2) yes
O(1) C(43) C(42) 107.7(3) yes
C(11) N(1) H(1) 108.8 no
C(11) N(1) H(2) 109.6 no
C(12) N(1) H(1) 109.3 no
C(12) N(1) H(2) 109.2 no
H(1) N(1) H(2) 109.5 no
Fe(1) C(1) H(3) 126.2 no
C(2) C(1) H(3) 126.0 no
C(5) C(1) H(3) 126.4 no
Fe(1) C(2) H(4) 125.2 no
C(1) C(2) H(4) 126.2 no
C(3) C(2) H(4) 125.3 no
Fe(1) C(3) H(5) 125.8 no
C(2) C(3) H(5) 126.3 no
C(4) C(3) H(5) 126.8 no
Fe(1) C(4) H(6) 125.5 no
C(3) C(4) H(6) 125.2 no
C(5) C(4) H(6) 125.8 no
Fe(1) C(5) H(7) 125.2 no
C(1) C(5) H(7) 126.1 no
C(4) C(5) H(7) 126.0 no
Fe(1) C(6) H(8) 125.5 no
C(7) C(6) H(8) 125.7 no
C(10) C(6) H(8) 125.8 no
Fe(1) C(7) H(9) 125.3 no
C(6) C(7) H(9) 125.7 no
C(8) C(7) H(9) 125.8 no
Fe(1) C(8) H(10) 125.5 no
C(7) C(8) H(10) 125.7 no
C(9) C(8) H(10) 126.1 no
Fe(1) C(9) H(11) 126.3 no
C(8) C(9) H(11) 126.0 no
C(10) C(9) H(11) 125.8 no
N(1) C(11) H(12) 108.8 no
N(1) C(11) H(13) 108.2 no
C(10) C(11) H(12) 108.9 no
C(10) C(11) H(13) 108.8 no
H(12) C(11) H(13) 109.5 no
N(1) C(12) H(14) 108.5 no
N(1) C(12) H(15) 108.6 no
C(13) C(12) H(14) 109.1 no
C(13) C(12) H(15) 108.8 no
H(14) C(12) H(15) 109.5 no
C(13) C(14) H(16) 120.0 no
C(15) C(14) H(16) 120.0 no
C(14) C(15) H(17) 119.4 no
C(16) C(15) H(17) 119.3 no
C(16) C(17) H(18) 119.5 no
C(18) C(17) H(18) 119.4 no
C(13) C(18) H(19) 119.7 no
C(17) C(18) H(19) 119.9 no
C(16) C(19) H(20) 109.8 no
C(16) C(19) H(21) 109.1 no
C(16) C(19) H(22) 109.5 no
H(20) C(19) H(21) 109.5 no
H(20) C(19) H(22) 109.5 no
H(21) C(19) H(22) 109.5 no
C(20) C(21) H(23) 120.0 no
C(22) C(21) H(23) 120.2 no
C(21) C(22) H(24) 120.0 no
C(23) C(22) H(24) 119.8 no
C(22) C(23) H(25) 119.6 no
C(24) C(23) H(25) 119.6 no
C(23) C(24) H(26) 120.1 no
C(25) C(24) H(26) 119.9 no
O(8) C(26) H(27) 110.0 no
O(8) C(26) H(28) 109.5 no
C(27) C(26) H(27) 109.3 no
C(27) C(26) H(28) 110.1 no
H(27) C(26) H(28) 109.5 no
O(7) C(27) H(29) 108.4 no
O(7) C(27) H(30) 109.2 no
C(26) C(27) H(29) 107.9 no
C(26) C(27) H(30) 109.6 no
H(29) C(27) H(30) 109.5 no
O(7) C(28) H(31) 108.4 no
O(7) C(28) H(32) 108.8 no
C(29) C(28) H(31) 109.7 no
C(29) C(28) H(32) 107.5 no
H(31) C(28) H(32) 109.5 no
O(6) C(29) H(33) 110.0 no
O(6) C(29) H(34) 107.1 no
C(28) C(29) H(33) 109.3 no
C(28) C(29) H(34) 107.5 no
H(33) C(29) H(34) 109.5 no
O(6) C(30) H(35) 110.4 no
O(6) C(30) H(36) 109.9 no
C(31) C(30) H(35) 110.4 no
C(31) C(30) H(36) 109.8 no
H(35) C(30) H(36) 109.5 no
O(5) C(31) H(37) 109.5 no
O(5) C(31) H(38) 110.0 no
C(30) C(31) H(37) 110.0 no
C(30) C(31) H(38) 110.3 no
H(37) C(31) H(38) 109.5 no
C(32) C(33) H(39) 119.6 no
C(34) C(33) H(39) 119.6 no
C(33) C(34) H(40) 120.5 no
C(35) C(34) H(40) 119.9 no
C(34) C(35) H(41) 119.6 no
C(36) C(35) H(41) 119.4 no
C(35) C(36) H(42) 120.3 no
C(37) C(36) H(42) 119.8 no
O(4) C(38) H(43) 110.0 no
O(4) C(38) H(44) 110.3 no
C(39) C(38) H(43) 110.2 no
C(39) C(38) H(44) 110.0 no
H(43) C(38) H(44) 109.5 no
O(3) C(39) H(45) 109.1 no
O(3) C(39) H(46) 108.6 no
C(38) C(39) H(45) 109.2 no
C(38) C(39) H(46) 108.7 no
H(45) C(39) H(46) 109.5 no
O(3) C(40) H(47) 109.8 no
O(3) C(40) H(48) 109.6 no
C(41) C(40) H(47) 109.0 no
C(41) C(40) H(48) 110.4 no
H(47) C(40) H(48) 109.5 no
O(2) C(41) H(49) 109.3 no
O(2) C(41) H(50) 110.2 no
C(40) C(41) H(49) 109.0 no
C(40) C(41) H(50) 110.3 no
H(49) C(41) H(50) 109.5 no
O(2) C(42) H(51) 109.9 no
O(2) C(42) H(52) 109.6 no
C(43) C(42) H(51) 110.5 no
C(43) C(42) H(52) 108.8 no
H(51) C(42) H(52) 109.5 no
O(1) C(43) H(53) 110.5 no
O(1) C(43) H(54) 109.6 no
C(42) C(43) H(53) 110.4 no
C(42) C(43) H(54) 109.2 no
H(53) C(43) H(54) 109.5 no

loop_
_geom_bond_atom_site_label_1
_geom_bond_atom_site_label_2
_geom_bond_distance
_geom_bond_publ_flag
As(1) F(1) 1.655(2) yes
As(1) F(2) 1.666(2) yes
As(1) F(3) 1.650(2) yes
As(1) F(4) 1.658(2) yes
As(1) F(5) 1.668(2) yes
As(1) F(6) 1.656(2) yes
Fe(1) C(1) 2.041(4) yes
Fe(1) C(2) 2.051(3) yes
Fe(1) C(3) 2.044(3) yes
Fe(1) C(4) 2.028(4) yes
Fe(1) C(5) 2.031(4) yes
Fe(1) C(6) 2.044(3) yes
Fe(1) C(7) 2.051(3) yes
Fe(1) C(8) 2.040(3) yes
Fe(1) C(9) 2.021(3) yes
Fe(1) C(10) 2.027(3) yes
P(1) F(1) 1.655(2) yes
P(1) F(2) 1.666(2) yes
P(1) F(3) 1.650(2) yes
P(1) F(4) 1.658(2) yes
P(1) F(5) 1.668(2) yes
P(1) F(6) 1.656(2) yes
O(1) C(20) 1.374(4) yes
O(1) C(43) 1.429(4) yes
O(2) C(41) 1.417(4) yes
O(2) C(42) 1.431(3) yes
O(3) C(39) 1.438(3) yes
O(3) C(40) 1.427(4) yes
O(4) C(37) 1.369(4) yes
O(4) C(38) 1.433(3) yes
O(5) C(31) 1.428(4) yes
O(5) C(32) 1.363(4) yes
O(6) C(29) 1.352(6) yes
O(6) C(30) 1.443(4) yes
O(7) C(27) 1.418(4) yes
O(7) C(28) 1.398(4) yes
O(8) C(25) 1.372(4) yes
O(8) C(26) 1.442(3) yes
N(1) C(11) 1.506(4) yes
N(1) C(12) 1.489(4) yes
C(1) C(2) 1.408(6) yes
C(1) C(5) 1.420(5) yes
C(2) C(3) 1.420(6) yes
C(3) C(4) 1.412(5) yes
C(4) C(5) 1.398(6) yes
C(6) C(7) 1.401(5) yes
C(6) C(10) 1.439(4) yes
C(7) C(8) 1.415(5) yes
C(8) C(9) 1.414(4) yes
C(9) C(10) 1.433(5) yes
C(10) C(11) 1.482(4) yes
C(12) C(13) 1.507(4) yes
C(13) C(14) 1.382(4) yes
C(13) C(18) 1.384(4) yes
C(14) C(15) 1.386(5) yes
C(15) C(16) 1.389(5) yes
C(16) C(17) 1.378(4) yes
C(16) C(19) 1.512(5) yes
C(17) C(18) 1.385(5) yes
C(20) C(21) 1.389(5) yes
C(20) C(25) 1.402(4) yes
C(21) C(22) 1.394(6) yes
C(22) C(23) 1.357(6) yes
C(23) C(24) 1.384(5) yes
C(24) C(25) 1.390(5) yes
C(26) C(27) 1.486(5) yes
C(28) C(29) 1.481(5) yes
C(30) C(31) 1.479(7) yes
C(32) C(33) 1.386(5) yes
C(32) C(37) 1.414(4) yes
C(33) C(34) 1.392(6) yes
C(34) C(35) 1.361(6) yes
C(35) C(36) 1.392(5) yes
C(36) C(37) 1.378(5) yes
C(38) C(39) 1.498(5) yes
C(40) C(41) 1.495(4) yes
C(42) C(43) 1.489(5) yes
N(1) H(1) 0.950 no
N(1) H(2) 0.950 no
C(1) H(3) 0.950 no
C(2) H(4) 0.950 no
C(3) H(5) 0.950 no
C(4) H(6) 0.950 no
C(5) H(7) 0.950 no
C(6) H(8) 0.950 no
C(7) H(9) 0.950 no
C(8) H(10) 0.950 no
C(9) H(11) 0.950 no
C(11) H(12) 0.950 no
C(11) H(13) 0.950 no
C(12) H(14) 0.950 no
C(12) H(15) 0.950 no
C(14) H(16) 0.950 no
C(15) H(17) 0.950 no
C(17) H(18) 0.950 no
C(18) H(19) 0.950 no
C(19) H(20) 0.950 no
C(19) H(21) 0.950 no
C(19) H(22) 0.950 no
C(21) H(23) 0.950 no
C(22) H(24) 0.950 no
C(23) H(25) 0.950 no
C(24) H(26) 0.950 no
C(26) H(27) 0.950 no
C(26) H(28) 0.950 no
C(27) H(29) 0.950 no
C(27) H(30) 0.950 no
C(28) H(31) 0.950 no
C(28) H(32) 0.950 no
C(29) H(33) 0.950 no
C(29) H(34) 0.950 no
C(30) H(35) 0.950 no
C(30) H(36) 0.950 no
C(31) H(37) 0.950 no
C(31) H(38) 0.950 no
C(33) H(39) 0.950 no
C(34) H(40) 0.950 no
C(35) H(41) 0.950 no
C(36) H(42) 0.950 no
C(38) H(43) 0.950 no
C(38) H(44) 0.950 no
C(39) H(45) 0.950 no
C(39) H(46) 0.950 no
C(40) H(47) 0.950 no
C(40) H(48) 0.950 no
C(41) H(49) 0.950 no
C(41) H(50) 0.950 no
C(42) H(51) 0.950 no
C(42) H(52) 0.950 no
C(43) H(53) 0.950 no
C(43) H(54) 0.950 no
